data_7122330
loop_
_publ_author_name
'N\'u\~nez-Villanueva, Diego'
'Jinks, Michael A.'
'G\'omez Magenti, Jorge'
'Hunter, Christopher A.'

_publ_section_title
;
 Ultrasound-induced gelation of a giant macrocycle.
;
_journal_issue 77
_journal_name_full 'Chemical communications (Cambridge, England)'
_journal_page_first 10874
_journal_page_last 10877
_journal_paper_doi 10.1039/c8cc04742a
_journal_volume 54
_journal_year 2018
_chemical_formula_moiety 'C34 H40 N2 O6'
_chemical_formula_sum 'C34 H40 N2 O6'
_chemical_formula_weight 572.68
_space_group_crystal_system monoclinic
_space_group_IT_number 14
_space_group_name_Hall '-P 2yn'
_space_group_name_H-M_alt 'P 1 21/n 1'
_symmetry_space_group_name_Hall '-P 2yn'
_symmetry_space_group_name_H-M 'P 1 21/n 1'
_atom_sites_solution_hydrogens geom
_audit_creation_method SHELXL-2014/7
_audit_update_record
;
2018-04-20 deposited with the CCDC.
2018-07-24 downloaded from the CCDC.
;
_cell_angle_alpha 90
_cell_angle_beta 96.466(2)
_cell_angle_gamma 90
_cell_formula_units_Z 4
_cell_length_a 7.4062(2)
_cell_length_b 15.5550(5)
_cell_length_c 27.3276(9)
_cell_measurement_reflns_used 9939
_cell_measurement_temperature 180(2)
_cell_measurement_theta_max 67.14
_cell_measurement_theta_min 3.27
_cell_volume 3128.21(17)
_computing_cell_refinement 'SAINT (Bruker, 2014)'
_computing_data_collection 'APEX2 (Bruker, 2014)'
_computing_data_reduction SAINT
_computing_molecular_graphics 'Mercury (Macrae et al., 2008)'
_computing_publication_material SHELXL
_computing_structure_refinement 'SHELXL (Sheldrick, 2015)'
_computing_structure_solution 'SHELXT (Sheldrick, 2015)'
_diffrn_ambient_temperature 180(2)
_diffrn_measured_fraction_theta_full 0.995
_diffrn_measured_fraction_theta_max 0.995
_diffrn_measurement_device_type 'Bruker D8-QUEST PHOTON-100'
_diffrn_measurement_method '\w and \f-scans'
_diffrn_radiation_type CuK\a
_diffrn_radiation_wavelength 1.54178
_diffrn_reflns_av_R_equivalents 0.0307
_diffrn_reflns_av_unetI/netI 0.0269
_diffrn_reflns_Laue_measured_fraction_full 0.995
_diffrn_reflns_Laue_measured_fraction_max 0.995
_diffrn_reflns_limit_h_max 8
_diffrn_reflns_limit_h_min -8
_diffrn_reflns_limit_k_max 17
_diffrn_reflns_limit_k_min -18
_diffrn_reflns_limit_l_max 28
_diffrn_reflns_limit_l_min -32
_diffrn_reflns_number 20249
_diffrn_reflns_point_group_measured_fraction_full 0.995
_diffrn_reflns_point_group_measured_fraction_max 0.995
_diffrn_reflns_theta_full 67.114
_diffrn_reflns_theta_max 67.114
_diffrn_reflns_theta_min 3.255
_diffrn_source 'Incoatec I\mS Cu microsource'
_exptl_absorpt_coefficient_mu 0.672
_exptl_absorpt_correction_T_max 0.7528
_exptl_absorpt_correction_T_min 0.6707
_exptl_absorpt_correction_type multi-scan
_exptl_absorpt_process_details 'SADABS (Bruker, 2014)'
_exptl_crystal_colour colourless
_exptl_crystal_density_diffrn 1.216
_exptl_crystal_description block
_exptl_crystal_F_000 1224
_exptl_crystal_size_max 0.180
_exptl_crystal_size_mid 0.150
_exptl_crystal_size_min 0.150
_refine_diff_density_max 0.174
_refine_diff_density_min -0.192
_refine_diff_density_rms 0.039
_refine_ls_extinction_method none
_refine_ls_goodness_of_fit_ref 1.048
_refine_ls_hydrogen_treatment constr
_refine_ls_matrix_type full
_refine_ls_number_parameters 387
_refine_ls_number_reflns 5558
_refine_ls_number_restraints 0
_refine_ls_restrained_S_all 1.048
_refine_ls_R_factor_all 0.0510
_refine_ls_R_factor_gt 0.0390
_refine_ls_shift/su_max 0.001
_refine_ls_shift/su_mean 0.000
_refine_ls_structure_factor_coef Fsqd
_refine_ls_weighting_details 'w=1/[\s^2^(Fo^2^)+(0.0416P)^2^+0.8489P] where P=(Fo^2^+2Fc^2^)/3'
_refine_ls_weighting_scheme calc
_refine_ls_wR_factor_gt 0.0915
_refine_ls_wR_factor_ref 0.0983
_reflns_Friedel_coverage 0.000
_reflns_number_gt 4525
_reflns_number_total 5558
_reflns_threshold_expression 'I > 2\s(I)'
_cod_data_source_file c8cc04742a3.cif
_cod_data_source_block CH_B2_0008
_cod_depositor_comments 'Adding full bibliography for 7122330.cif.'
_cod_database_code 7122330
_cambridge_user_name 'Diego Nunez'
_cambridge_user_crsid dn325
_cambridge_supervisor_name 'Chris Hunter'
_cambridge_supervisor_crsid ch664
_cambridge_crystallographer_name 'Andrew Bond'
_cambridge_crystallographer_crsid adb29
_cambridge_sample_id DN507-3-F3
_cambridge_data_id CH_B2_0008
_shelx_space_group_comment
;
The symmetry employed for this shelxl refinement is uniquely defined
by the following loop, which should always be used as a source of
symmetry information in preference to the above space-group names.
They are only intended as comments.
;
_shelx_estimated_absorpt_t_min 0.889
_shelx_estimated_absorpt_t_max 0.906

loop_
_space_group_symop_operation_xyz
'x, y, z'
'-x+1/2, y+1/2, -z+1/2'
'-x, -y, -z'
'x-1/2, -y-1/2, z-1/2'

loop_
_atom_site_label
_atom_site_type_symbol
_atom_site_fract_x
_atom_site_fract_y
_atom_site_fract_z
_atom_site_U_iso_or_equiv
_atom_site_adp_type
_atom_site_occupancy
_atom_site_site_symmetry_order
_atom_site_calc_flag
_atom_site_refinement_flags_posn
_atom_site_refinement_flags_adp
O1 O 0.36528(15) 0.40433(6) 0.60562(4) 0.0378(3) Uani 1 1 d . .
O2 O 0.26002(17) 0.31831(7) 0.54239(4) 0.0436(3) Uani 1 1 d . .
O3 O 0.59236(16) -0.00248(8) 0.71173(5) 0.0506(3) Uani 1 1 d . .
O4 O 0.22870(16) 0.70833(6) 0.50351(4) 0.0410(3) Uani 1 1 d . .
O5 O 0.20629(17) 0.64603(7) 0.42892(4) 0.0456(3) Uani 1 1 d . .
O6 O -0.03042(15) 1.07286(7) 0.35131(5) 0.0470(3) Uani 1 1 d . .
N1 N 0.36211(16) 0.02990(8) 0.75705(5) 0.0371(3) Uani 1 1 d . .
N2 N 0.23815(16) 1.11325(7) 0.39391(5) 0.0321(3) Uani 1 1 d . .
C1 C 0.3282(2) 0.47843(9) 0.57657(5) 0.0331(3) Uani 1 1 d . .
C2 C 0.4736(2) 0.52673(10) 0.56532(6) 0.0399(4) Uani 1 1 d . .
H2A H 0.5946 0.5081 0.5748 0.048 Uiso 1 1 calc R U
C3 C 0.4399(2) 0.60323(10) 0.53981(6) 0.0415(4) Uani 1 1 d . .
H3A H 0.5376 0.6380 0.5316 0.050 Uiso 1 1 calc R U
C4 C 0.2628(2) 0.62794(9) 0.52652(5) 0.0350(3) Uani 1 1 d . .
C5 C 0.1180(2) 0.57926(9) 0.53737(6) 0.0365(4) Uani 1 1 d . .
H5A H -0.0029 0.5975 0.5274 0.044 Uiso 1 1 calc R U
C6 C 0.1511(2) 0.50288(9) 0.56312(6) 0.0357(3) Uani 1 1 d . .
H6A H 0.0533 0.4682 0.5713 0.043 Uiso 1 1 calc R U
C7 C 0.3224(2) 0.32658(9) 0.58457(5) 0.0310(3) Uani 1 1 d . .
C8 C 0.36126(19) 0.25578(9) 0.62058(5) 0.0288(3) Uani 1 1 d . .
C9 C 0.4485(2) 0.26928(10) 0.66768(5) 0.0347(3) Uani 1 1 d . .
H9A H 0.4884 0.3252 0.6778 0.042 Uiso 1 1 calc R U
C10 C 0.4769(2) 0.20063(10) 0.69980(5) 0.0369(4) Uani 1 1 d . .
H10A H 0.5377 0.2097 0.7319 0.044 Uiso 1 1 calc R U
C11 C 0.41786(19) 0.11863(10) 0.68583(5) 0.0311(3) Uani 1 1 d . .
C12 C 0.33272(19) 0.10530(10) 0.63855(6) 0.0344(3) Uani 1 1 d . .
H12A H 0.2933 0.0493 0.6285 0.041 Uiso 1 1 calc R U
C13 C 0.3054(2) 0.17331(9) 0.60623(5) 0.0329(3) Uani 1 1 d . .
H13A H 0.2478 0.1638 0.5738 0.040 Uiso 1 1 calc R U
C14 C 0.4622(2) 0.04290(10) 0.71954(6) 0.0361(4) Uani 1 1 d . .
C15 C 0.1973(2) 0.08063(11) 0.76320(6) 0.0413(4) Uani 1 1 d . .
H15A H 0.1735 0.1184 0.7336 0.050 Uiso 1 1 calc R U
C16 C 0.0314(2) 0.02382(14) 0.76465(7) 0.0552(5) Uani 1 1 d . .
H16A H 0.0231 -0.0165 0.7369 0.083 Uiso 1 1 calc R U
H16B H -0.0781 0.0596 0.7623 0.083 Uiso 1 1 calc R U
H16C H 0.0421 -0.0084 0.7957 0.083 Uiso 1 1 calc R U
C17 C 0.2259(3) 0.13927(13) 0.80784(8) 0.0598(5) Uani 1 1 d . .
H17A H 0.3278 0.1782 0.8044 0.090 Uiso 1 1 calc R U
H17B H 0.2529 0.1045 0.8377 0.090 Uiso 1 1 calc R U
H17C H 0.1155 0.1730 0.8102 0.090 Uiso 1 1 calc R U
C18 C 0.4118(2) -0.04038(12) 0.79272(7) 0.0497(5) Uani 1 1 d . .
H18A H 0.3220 -0.0383 0.8174 0.060 Uiso 1 1 calc R U
C19 C 0.3934(3) -0.12853(13) 0.76878(10) 0.0767(7) Uani 1 1 d . .
H19A H 0.2754 -0.1329 0.7488 0.115 Uiso 1 1 calc R U
H19B H 0.4022 -0.1729 0.7944 0.115 Uiso 1 1 calc R U
H19C H 0.4909 -0.1367 0.7478 0.115 Uiso 1 1 calc R U
C20 C 0.5982(3) -0.02497(17) 0.82104(8) 0.0771(7) Uani 1 1 d . .
H20A H 0.6033 0.0334 0.8347 0.116 Uiso 1 1 calc R U
H20B H 0.6920 -0.0315 0.7987 0.116 Uiso 1 1 calc R U
H20C H 0.6190 -0.0668 0.8479 0.116 Uiso 1 1 calc R U
C21 C 0.19950(19) 0.70940(9) 0.45360(5) 0.0308(3) Uani 1 1 d . .
C22 C 0.16535(18) 0.79803(9) 0.43494(5) 0.0290(3) Uani 1 1 d . .
C23 C 0.1248(2) 0.86501(9) 0.46551(6) 0.0335(3) Uani 1 1 d . .
H23A H 0.1097 0.8542 0.4990 0.040 Uiso 1 1 calc R U
C24 C 0.1066(2) 0.94770(9) 0.44680(6) 0.0349(3) Uani 1 1 d . .
H24A H 0.0773 0.9934 0.4676 0.042 Uiso 1 1 calc R U
C25 C 0.13065(18) 0.96470(9) 0.39814(5) 0.0298(3) Uani 1 1 d . .
C26 C 0.16330(19) 0.89729(9) 0.36713(5) 0.0314(3) Uani 1 1 d . .
H26A H 0.1746 0.9080 0.3334 0.038 Uiso 1 1 calc R U
C27 C 0.17936(19) 0.81433(9) 0.38550(5) 0.0313(3) Uani 1 1 d . .
H27A H 0.2002 0.7681 0.3641 0.038 Uiso 1 1 calc R U
C28 C 0.10786(19) 1.05540(9) 0.37871(6) 0.0321(3) Uani 1 1 d . .
C29 C 0.4094(2) 1.08988(10) 0.42414(6) 0.0381(4) Uani 1 1 d . .
H29A H 0.4151 1.0257 0.4254 0.046 Uiso 1 1 calc R U
C30 C 0.5757(2) 1.12066(12) 0.40087(7) 0.0517(5) Uani 1 1 d . .
H30A H 0.5644 1.1036 0.3661 0.078 Uiso 1 1 calc R U
H30B H 0.6854 1.0948 0.4182 0.078 Uiso 1 1 calc R U
H30C H 0.5842 1.1834 0.4033 0.078 Uiso 1 1 calc R U
C31 C 0.4092(3) 1.12169(13) 0.47680(7) 0.0529(5) Uani 1 1 d . .
H31A H 0.3027 1.0987 0.4907 0.079 Uiso 1 1 calc R U
H31B H 0.4048 1.1847 0.4770 0.079 Uiso 1 1 calc R U
H31C H 0.5201 1.1022 0.4967 0.079 Uiso 1 1 calc R U
C32 C 0.2127(2) 1.20495(10) 0.37995(6) 0.0401(4) Uani 1 1 d . .
H32A H 0.3227 1.2361 0.3954 0.048 Uiso 1 1 calc R U
C33 C 0.2066(3) 1.21839(12) 0.32475(7) 0.0530(5) Uani 1 1 d . .
H33A H 0.3103 1.1893 0.3127 0.079 Uiso 1 1 calc R U
H33B H 0.2122 1.2800 0.3177 0.079 Uiso 1 1 calc R U
H33C H 0.0933 1.1945 0.3082 0.079 Uiso 1 1 calc R U
C34 C 0.0509(3) 1.24386(11) 0.40145(8) 0.0603(5) Uani 1 1 d . .
H34A H 0.0647 1.2353 0.4372 0.090 Uiso 1 1 calc R U
H34B H -0.0610 1.2159 0.3869 0.090 Uiso 1 1 calc R U
H34C H 0.0446 1.3055 0.3942 0.090 Uiso 1 1 calc R U

loop_
_atom_site_aniso_label
_atom_site_aniso_U_11
_atom_site_aniso_U_22
_atom_site_aniso_U_33
_atom_site_aniso_U_23
_atom_site_aniso_U_13
_atom_site_aniso_U_12
O1 0.0594(7) 0.0242(5) 0.0289(6) 0.0041(4) 0.0010(5) 0.0021(5)
O2 0.0701(8) 0.0312(6) 0.0277(6) 0.0015(5) -0.0016(5) 0.0049(5)
O3 0.0482(7) 0.0508(7) 0.0565(8) 0.0254(6) 0.0219(6) 0.0154(6)
O4 0.0714(8) 0.0220(5) 0.0291(6) 0.0023(4) 0.0029(5) 0.0033(5)
O5 0.0771(8) 0.0267(6) 0.0331(6) -0.0029(5) 0.0070(5) 0.0041(5)
O6 0.0395(6) 0.0415(6) 0.0574(8) 0.0131(6) -0.0060(5) 0.0015(5)
N1 0.0324(7) 0.0437(8) 0.0361(7) 0.0168(6) 0.0080(5) 0.0023(6)
N2 0.0371(7) 0.0241(6) 0.0356(7) 0.0039(5) 0.0058(5) 0.0014(5)
C1 0.0523(9) 0.0224(7) 0.0244(7) 0.0007(6) 0.0041(6) 0.0030(6)
C2 0.0457(9) 0.0323(8) 0.0418(9) 0.0045(7) 0.0055(7) 0.0044(7)
C3 0.0528(10) 0.0307(8) 0.0423(9) 0.0036(7) 0.0116(7) -0.0027(7)
C4 0.0573(10) 0.0220(7) 0.0256(8) 0.0007(6) 0.0043(7) 0.0027(7)
C5 0.0472(9) 0.0275(8) 0.0340(8) -0.0026(6) 0.0008(7) 0.0035(7)
C6 0.0483(9) 0.0265(7) 0.0327(8) -0.0002(6) 0.0062(6) -0.0033(6)
C7 0.0390(8) 0.0266(7) 0.0283(8) 0.0016(6) 0.0073(6) 0.0031(6)
C8 0.0315(7) 0.0280(7) 0.0280(7) 0.0030(6) 0.0075(6) 0.0028(6)
C9 0.0459(9) 0.0280(8) 0.0301(8) -0.0001(6) 0.0044(6) 0.0001(6)
C10 0.0464(9) 0.0394(9) 0.0241(8) 0.0033(7) 0.0009(6) 0.0024(7)
C11 0.0290(7) 0.0336(8) 0.0320(8) 0.0085(6) 0.0092(6) 0.0022(6)
C12 0.0335(8) 0.0286(8) 0.0405(9) 0.0046(7) 0.0008(6) -0.0026(6)
C13 0.0355(8) 0.0321(8) 0.0302(8) 0.0028(6) -0.0006(6) 0.0001(6)
C14 0.0327(8) 0.0389(9) 0.0372(9) 0.0128(7) 0.0062(6) 0.0012(7)
C15 0.0339(8) 0.0520(10) 0.0388(9) 0.0141(8) 0.0080(6) 0.0046(7)
C16 0.0347(9) 0.0796(14) 0.0515(11) 0.0134(10) 0.0063(8) -0.0045(9)
C17 0.0640(12) 0.0590(12) 0.0583(12) 0.0010(10) 0.0160(10) 0.0012(10)
C18 0.0431(9) 0.0576(11) 0.0507(11) 0.0329(9) 0.0154(8) 0.0066(8)
C19 0.0910(17) 0.0485(12) 0.0983(18) 0.0333(12) 0.0453(14) 0.0084(11)
C20 0.0484(11) 0.118(2) 0.0636(14) 0.0569(14) 0.0007(9) 0.0080(12)
C21 0.0359(8) 0.0282(8) 0.0288(8) 0.0011(6) 0.0056(6) -0.0018(6)
C22 0.0303(7) 0.0257(7) 0.0312(8) 0.0013(6) 0.0041(6) -0.0019(6)
C23 0.0444(9) 0.0290(8) 0.0278(8) 0.0013(6) 0.0078(6) -0.0017(6)
C24 0.0464(9) 0.0255(7) 0.0340(8) -0.0017(6) 0.0096(6) 0.0010(6)
C25 0.0276(7) 0.0285(7) 0.0333(8) 0.0033(6) 0.0037(6) -0.0016(6)
C26 0.0342(8) 0.0332(8) 0.0275(7) 0.0043(6) 0.0063(6) 0.0012(6)
C27 0.0350(8) 0.0283(7) 0.0314(8) -0.0010(6) 0.0065(6) 0.0019(6)
C28 0.0338(8) 0.0304(8) 0.0332(8) 0.0044(6) 0.0081(6) 0.0024(6)
C29 0.0370(8) 0.0322(8) 0.0441(9) 0.0011(7) 0.0001(7) -0.0012(6)
C30 0.0399(9) 0.0487(10) 0.0675(13) -0.0055(9) 0.0102(8) -0.0047(8)
C31 0.0570(11) 0.0565(11) 0.0433(10) -0.0007(9) -0.0030(8) -0.0074(9)
C32 0.0508(10) 0.0248(8) 0.0457(10) 0.0057(7) 0.0101(7) 0.0011(7)
C33 0.0714(12) 0.0405(10) 0.0495(11) 0.0161(8) 0.0181(9) 0.0047(9)
C34 0.0829(14) 0.0351(9) 0.0678(13) 0.0072(9) 0.0297(11) 0.0200(9)

loop_
_atom_type_symbol
_atom_type_description
_atom_type_scat_dispersion_real
_atom_type_scat_dispersion_imag
_atom_type_scat_source
C C 0.0181 0.0091 'International Tables Vol C Tables 4.2.6.8 and 6.1.1.4'
H H 0.0000 0.0000 'International Tables Vol C Tables 4.2.6.8 and 6.1.1.4'
N N 0.0311 0.0180 'International Tables Vol C Tables 4.2.6.8 and 6.1.1.4'
O O 0.0492 0.0322 'International Tables Vol C Tables 4.2.6.8 and 6.1.1.4'

loop_
_geom_angle_atom_site_label_1
_geom_angle_atom_site_label_2
_geom_angle_atom_site_label_3
_geom_angle
C7 O1 C1 117.86(11)
C21 O4 C4 117.36(11)
C14 N1 C15 122.59(12)
C14 N1 C18 119.61(13)
C15 N1 C18 117.74(12)
C28 N2 C29 123.11(12)
C28 N2 C32 119.74(12)
C29 N2 C32 117.15(12)
C6 C1 C2 122.43(14)
C6 C1 O1 119.76(14)
C2 C1 O1 117.69(14)
C1 C2 C3 118.63(15)
C1 C2 H2A 120.7
C3 C2 H2A 120.7
C4 C3 C2 118.99(15)
C4 C3 H3A 120.5
C2 C3 H3A 120.5
C5 C4 C3 122.25(14)
C5 C4 O4 118.76(14)
C3 C4 O4 118.88(14)
C4 C5 C6 118.98(15)
C4 C5 H5A 120.5
C6 C5 H5A 120.5
C1 C6 C5 118.71(15)
C1 C6 H6A 120.6
C5 C6 H6A 120.6
O2 C7 O1 123.20(13)
O2 C7 C8 125.65(14)
O1 C7 C8 111.15(12)
C9 C8 C13 119.54(13)
C9 C8 C7 122.51(13)
C13 C8 C7 117.94(13)
C10 C9 C8 119.52(14)
C10 C9 H9A 120.2
C8 C9 H9A 120.2
C9 C10 C11 120.94(14)
C9 C10 H10A 119.5
C11 C10 H10A 119.5
C12 C11 C10 119.31(13)
C12 C11 C14 119.78(14)
C10 C11 C14 120.61(13)
C13 C12 C11 120.02(14)
C13 C12 H12A 120.0
C11 C12 H12A 120.0
C12 C13 C8 120.65(14)
C12 C13 H13A 119.7
C8 C13 H13A 119.7
O3 C14 N1 123.66(14)
O3 C14 C11 117.52(13)
N1 C14 C11 118.80(13)
N1 C15 C16 111.91(15)
N1 C15 C17 111.67(14)
C16 C15 C17 111.66(15)
N1 C15 H15A 107.1
C16 C15 H15A 107.1
C17 C15 H15A 107.1
C15 C16 H16A 109.5
C15 C16 H16B 109.5
H16A C16 H16B 109.5
C15 C16 H16C 109.5
H16A C16 H16C 109.5
H16B C16 H16C 109.5
C15 C17 H17A 109.5
C15 C17 H17B 109.5
H17A C17 H17B 109.5
C15 C17 H17C 109.5
H17A C17 H17C 109.5
H17B C17 H17C 109.5
N1 C18 C19 112.26(16)
N1 C18 C20 111.18(15)
C19 C18 C20 113.13(18)
N1 C18 H18A 106.6
C19 C18 H18A 106.6
C20 C18 H18A 106.6
C18 C19 H19A 109.5
C18 C19 H19B 109.5
H19A C19 H19B 109.5
C18 C19 H19C 109.5
H19A C19 H19C 109.5
H19B C19 H19C 109.5
C18 C20 H20A 109.5
C18 C20 H20B 109.5
H20A C20 H20B 109.5
C18 C20 H20C 109.5
H20A C20 H20C 109.5
H20B C20 H20C 109.5
O5 C21 O4 122.92(13)
O5 C21 C22 126.01(13)
O4 C21 C22 111.04(12)
C23 C22 C27 119.50(13)
C23 C22 C21 122.07(13)
C27 C22 C21 118.41(13)
C24 C23 C22 119.55(14)
C24 C23 H23A 120.2
C22 C23 H23A 120.2
C23 C24 C25 120.89(14)
C23 C24 H24A 119.6
C25 C24 H24A 119.6
C26 C25 C24 119.47(13)
C26 C25 C28 120.79(13)
C24 C25 C28 119.60(13)
C27 C26 C25 119.80(14)
C27 C26 H26A 120.1
C25 C26 H26A 120.1
C26 C27 C22 120.64(14)
C26 C27 H27A 119.7
C22 C27 H27A 119.7
O6 C28 N2 123.90(14)
O6 C28 C25 118.23(13)
N2 C28 C25 117.82(12)
N2 C29 C31 110.87(13)
N2 C29 C30 111.83(14)
C31 C29 C30 112.26(14)
N2 C29 H29A 107.2
C31 C29 H29A 107.2
C30 C29 H29A 107.2
C29 C30 H30A 109.5
C29 C30 H30B 109.5
H30A C30 H30B 109.5
C29 C30 H30C 109.5
H30A C30 H30C 109.5
H30B C30 H30C 109.5
C29 C31 H31A 109.5
C29 C31 H31B 109.5
H31A C31 H31B 109.5
C29 C31 H31C 109.5
H31A C31 H31C 109.5
H31B C31 H31C 109.5
N2 C32 C34 111.52(13)
N2 C32 C33 112.12(13)
C34 C32 C33 113.14(15)
N2 C32 H32A 106.5
C34 C32 H32A 106.5
C33 C32 H32A 106.5
C32 C33 H33A 109.5
C32 C33 H33B 109.5
H33A C33 H33B 109.5
C32 C33 H33C 109.5
H33A C33 H33C 109.5
H33B C33 H33C 109.5
C32 C34 H34A 109.5
C32 C34 H34B 109.5
H34A C34 H34B 109.5
C32 C34 H34C 109.5
H34A C34 H34C 109.5
H34B C34 H34C 109.5

loop_
_geom_bond_atom_site_label_1
_geom_bond_atom_site_label_2
_geom_bond_distance
O1 C7 1.3612(17)
O1 C1 1.4091(17)
O2 C7 1.1996(18)
O3 C14 1.2328(18)
O4 C21 1.3570(18)
O4 C4 1.4095(17)
O5 C21 1.1986(17)
O6 C28 1.2291(18)
N1 C14 1.3462(19)
N1 C15 1.4790(19)
N1 C18 1.4831(19)
N2 C28 1.3502(19)
N2 C29 1.4792(19)
N2 C32 1.4831(18)
C1 C6 1.375(2)
C1 C2 1.376(2)
C2 C3 1.388(2)
C2 H2A 0.9500
C3 C4 1.376(2)
C3 H3A 0.9500
C4 C5 1.372(2)
C5 C6 1.388(2)
C5 H5A 0.9500
C6 H6A 0.9500
C7 C8 1.4833(19)
C8 C9 1.390(2)
C8 C13 1.391(2)
C9 C10 1.383(2)
C9 H9A 0.9500
C10 C11 1.388(2)
C10 H10A 0.9500
C11 C12 1.388(2)
C11 C14 1.509(2)
C12 C13 1.378(2)
C12 H12A 0.9500
C13 H13A 0.9500
C15 C16 1.517(2)
C15 C17 1.519(3)
C15 H15A 1.0000
C16 H16A 0.9800
C16 H16B 0.9800
C16 H16C 0.9800
C17 H17A 0.9800
C17 H17B 0.9800
C17 H17C 0.9800
C18 C19 1.519(3)
C18 C20 1.524(3)
C18 H18A 1.0000
C19 H19A 0.9800
C19 H19B 0.9800
C19 H19C 0.9800
C20 H20A 0.9800
C20 H20B 0.9800
C20 H20C 0.9800
C21 C22 1.482(2)
C22 C23 1.389(2)
C22 C27 1.390(2)
C23 C24 1.385(2)
C23 H23A 0.9500
C24 C25 1.387(2)
C24 H24A 0.9500
C25 C26 1.387(2)
C25 C28 1.510(2)
C26 C27 1.385(2)
C26 H26A 0.9500
C27 H27A 0.9500
C29 C31 1.522(2)
C29 C30 1.526(2)
C29 H29A 1.0000
C30 H30A 0.9800
C30 H30B 0.9800
C30 H30C 0.9800
C31 H31A 0.9800
C31 H31B 0.9800
C31 H31C 0.9800
C32 C34 1.518(2)
C32 C33 1.518(2)
C32 H32A 1.0000
C33 H33A 0.9800
C33 H33B 0.9800
C33 H33C 0.9800
C34 H34A 0.9800
C34 H34B 0.9800
C34 H34C 0.9800

loop_
_geom_torsion_atom_site_label_1
_geom_torsion_atom_site_label_2
_geom_torsion_atom_site_label_3
_geom_torsion_atom_site_label_4
_geom_torsion
C7 O1 C1 C6 69.47(18)
C7 O1 C1 C2 -114.51(15)
C6 C1 C2 C3 0.5(2)
O1 C1 C2 C3 -175.39(14)
C1 C2 C3 C4 -0.2(2)
C2 C3 C4 C5 -0.4(2)
C2 C3 C4 O4 175.84(14)
C21 O4 C4 C5 -87.28(17)
C21 O4 C4 C3 96.36(17)
C3 C4 C5 C6 0.7(2)
O4 C4 C5 C6 -175.51(13)
C2 C1 C6 C5 -0.2(2)
O1 C1 C6 C5 175.63(13)
C4 C5 C6 C1 -0.4(2)
C1 O1 C7 O2 2.2(2)
C1 O1 C7 C8 -177.17(12)
O2 C7 C8 C9 174.15(15)
O1 C7 C8 C9 -6.5(2)
O2 C7 C8 C13 -6.6(2)
O1 C7 C8 C13 172.77(12)
C13 C8 C9 C10 -0.6(2)
C7 C8 C9 C10 178.57(14)
C8 C9 C10 C11 -0.7(2)
C9 C10 C11 C12 1.4(2)
C9 C10 C11 C14 175.16(14)
C10 C11 C12 C13 -0.9(2)
C14 C11 C12 C13 -174.66(13)
C11 C12 C13 C8 -0.4(2)
C9 C8 C13 C12 1.2(2)
C7 C8 C13 C12 -178.06(13)
C15 N1 C14 O3 -174.68(16)
C18 N1 C14 O3 2.4(3)
C15 N1 C14 C11 7.3(2)
C18 N1 C14 C11 -175.61(14)
C12 C11 C14 O3 75.39(19)
C10 C11 C14 O3 -98.31(19)
C12 C11 C14 N1 -106.48(18)
C10 C11 C14 N1 79.82(19)
C14 N1 C15 C16 122.78(17)
C18 N1 C15 C16 -54.4(2)
C14 N1 C15 C17 -111.21(17)
C18 N1 C15 C17 71.65(19)
C14 N1 C18 C19 -64.3(2)
C15 N1 C18 C19 112.96(17)
C14 N1 C18 C20 63.6(2)
C15 N1 C18 C20 -119.18(18)
C4 O4 C21 O5 -2.0(2)
C4 O4 C21 C22 179.86(12)
O5 C21 C22 C23 167.24(15)
O4 C21 C22 C23 -14.7(2)
O5 C21 C22 C27 -14.5(2)
O4 C21 C22 C27 163.62(13)
C27 C22 C23 C24 -2.8(2)
C21 C22 C23 C24 175.52(14)
C22 C23 C24 C25 -0.8(2)
C23 C24 C25 C26 3.6(2)
C23 C24 C25 C28 179.33(14)
C24 C25 C26 C27 -2.8(2)
C28 C25 C26 C27 -178.44(13)
C25 C26 C27 C22 -0.8(2)
C23 C22 C27 C26 3.6(2)
C21 C22 C27 C26 -174.75(13)
C29 N2 C28 O6 -175.73(15)
C32 N2 C28 O6 3.9(2)
C29 N2 C28 C25 6.6(2)
C32 N2 C28 C25 -173.75(13)
C26 C25 C28 O6 70.16(19)
C24 C25 C28 O6 -105.50(17)
C26 C25 C28 N2 -112.06(16)
C24 C25 C28 N2 72.28(18)
C28 N2 C29 C31 -107.57(16)
C32 N2 C29 C31 72.81(17)
C28 N2 C29 C30 126.31(15)
C32 N2 C29 C30 -53.31(18)
C28 N2 C32 C34 63.1(2)
C29 N2 C32 C34 -117.23(17)
C28 N2 C32 C33 -64.92(19)
C29 N2 C32 C33 114.71(16)
